data_4028503
loop_
_publ_author_name
'Hea Jung Park'
'Ji Na Kim'
'Hyun-Ji Yoo'
'Kyung-Ryang Wee'
'Sang Ook Kang'
'Dae Won Cho'
'Ung Chan Yoon'

_publ_section_title
;
 Rational Design, Synthesis, and Characterization of Deep Blue
 Phosphorescent Ir(III) Complexes Containing
 (4'-Substituted-2'-pyridyl)-1,2,4-triazole Ancillary Ligands
;
_journal_name_full 'Journal of Organic Chemistry'
_journal_page_first 8054
_journal_page_last 8064
_journal_paper_doi 10.1021/jo4012514
_journal_volume 78
_journal_year 2013
_chemical_formula_sum 'C36 H22 Cl2 F13 Ir N6'
_chemical_formula_weight 1048.70
_chemical_name_systematic
; 
 ? 
;
_space_group_IT_number 2
_symmetry_cell_setting triclinic
_symmetry_space_group_name_Hall '-P 1'
_symmetry_space_group_name_H-M 'P -1'
_atom_sites_solution_hydrogens geom
_atom_sites_solution_primary direct
_atom_sites_solution_secondary difmap
_audit_creation_method SHELXL-97
_cell_angle_alpha 109.2570(10)
_cell_angle_beta 91.9040(10)
_cell_angle_gamma 97.1330(10)
_cell_formula_units_Z 2
_cell_length_a 10.3490(2)
_cell_length_b 11.8478(2)
_cell_length_c 15.8534(2)
_cell_measurement_reflns_used 9898
_cell_measurement_temperature 293(2)
_cell_measurement_theta_max 28.37
_cell_measurement_theta_min 2.51
_cell_volume 1815.15(5)
_computing_cell_refinement 'Bruker APEX2'
_computing_data_collection 'Bruker APEX2'
_computing_data_reduction 'Bruker APEX2'
_computing_molecular_graphics 'Bruker SHELXTL'
_computing_publication_material 'Bruker SHELXTL'
_computing_structure_refinement 'SHELXL-97 (Sheldrick, 2008)'
_computing_structure_solution 'SHELXS-97 (Sheldrick, 2008)'
_diffrn_ambient_temperature 293(2)
_diffrn_measured_fraction_theta_full 0.986
_diffrn_measured_fraction_theta_max 0.986
_diffrn_measurement_device_type 'Bruker Breeze CCD'
_diffrn_measurement_method '\f and \w scans'
_diffrn_radiation_monochromator graphite
_diffrn_radiation_source 'fine-focus sealed tube'
_diffrn_radiation_type MoK\a
_diffrn_radiation_wavelength 0.71073
_diffrn_reflns_av_R_equivalents 0.0312
_diffrn_reflns_av_sigmaI/netI 0.0320
_diffrn_reflns_limit_h_max 13
_diffrn_reflns_limit_h_min -13
_diffrn_reflns_limit_k_max 15
_diffrn_reflns_limit_k_min -15
_diffrn_reflns_limit_l_max 21
_diffrn_reflns_limit_l_min -21
_diffrn_reflns_number 32416
_diffrn_reflns_theta_full 28.44
_diffrn_reflns_theta_max 28.44
_diffrn_reflns_theta_min 1.36
_exptl_absorpt_coefficient_mu 3.930
_exptl_absorpt_correction_T_max 0.7187
_exptl_absorpt_correction_T_min 0.6499
_exptl_absorpt_correction_type multi-scan
_exptl_absorpt_process_details SADABS
_exptl_crystal_colour yellow
_exptl_crystal_density_diffrn 1.919
_exptl_crystal_description block
_exptl_crystal_F_000 1016
_exptl_crystal_size_max 0.12
_exptl_crystal_size_mid 0.11
_exptl_crystal_size_min 0.09
_refine_diff_density_max 5.147
_refine_diff_density_min -2.667
_refine_diff_density_rms 0.191
_refine_ls_extinction_method none
_refine_ls_goodness_of_fit_ref 1.054
_refine_ls_hydrogen_treatment constr
_refine_ls_matrix_type full
_refine_ls_number_parameters 509
_refine_ls_number_reflns 9010
_refine_ls_number_restraints 3
_refine_ls_restrained_S_all 1.054
_refine_ls_R_factor_all 0.0501
_refine_ls_R_factor_gt 0.0451
_refine_ls_shift/su_max 0.025
_refine_ls_shift/su_mean 0.000
_refine_ls_structure_factor_coef Fsqd
_refine_ls_weighting_details 'calc w=1/[\s^2^(Fo^2^)+(0.0778P)^2^+9.2145P] where P=(Fo^2^+2Fc^2^)/3'
_refine_ls_weighting_scheme calc
_refine_ls_wR_factor_gt 0.1246
_refine_ls_wR_factor_ref 0.1289
_reflns_number_gt 8215
_reflns_number_total 9010
_reflns_threshold_expression >2sigma(I)
_cod_data_source_file jo4012514_si_004.cif
_cod_data_source_block hj
_cod_database_code 4028503

loop_
_symmetry_equiv_pos_as_xyz
'x, y, z'
'-x, -y, -z'

loop_
_atom_site_label
_atom_site_type_symbol
_atom_site_fract_x
_atom_site_fract_y
_atom_site_fract_z
_atom_site_U_iso_or_equiv
_atom_site_adp_type
_atom_site_occupancy
_atom_site_symmetry_multiplicity
_atom_site_calc_flag
_atom_site_refinement_flags
C1 C 0.6737(9) 0.0612(8) 0.3185(5) 0.0484(18) Uani 1 1 d .
C2 C 0.5954(7) 0.1229(6) 0.2737(4) 0.0342(13) Uani 1 1 d .
C3 C 0.5258(6) 0.1868(5) 0.1782(4) 0.0273(11) Uani 1 1 d .
C4 C 0.4992(5) 0.2232(5) 0.1015(4) 0.0255(11) Uani 1 1 d .
C5 C 0.5641(6) 0.1906(6) 0.0232(4) 0.0316(12) Uani 1 1 d .
H5 H 0.6261 0.1385 0.0166 0.038 Uiso 1 1 calc R
C6 C 0.5366(6) 0.2356(6) -0.0452(4) 0.0329(13) Uani 1 1 d .
C7 C 0.4440(6) 0.3148(6) -0.0312(4) 0.0332(13) Uani 1 1 d .
H7 H 0.4252 0.3496 -0.0740 0.040 Uiso 1 1 calc R
C8 C 0.3801(6) 0.3412(6) 0.0473(4) 0.0295(12) Uani 1 1 d .
H8 H 0.3162 0.3916 0.0548 0.035 Uiso 1 1 calc R
C9 C 0.6082(8) 0.2036(8) -0.1290(5) 0.0481(18) Uani 1 1 d .
H9A H 0.5725 0.2377 -0.1702 0.072 Uiso 1 1 calc R
H9B H 0.5988 0.1174 -0.1562 0.072 Uiso 1 1 calc R
H9C H 0.6992 0.2354 -0.1141 0.072 Uiso 1 1 calc R
C10 C 0.1842(7) 0.0676(5) 0.1720(4) 0.0329(13) Uani 1 1 d .
H10 H 0.2643 0.0519 0.1906 0.039 Uiso 1 1 calc R
C11 C 0.0820(7) -0.0263(6) 0.1421(5) 0.0375(14) Uani 1 1 d .
H11 H 0.0935 -0.1036 0.1404 0.045 Uiso 1 1 calc R
C12 C -0.0383(7) -0.0040(6) 0.1145(5) 0.0358(13) Uani 1 1 d .
C13 C -0.0495(6) 0.1127(5) 0.1176(4) 0.0327(12) Uani 1 1 d .
H13 H -0.1289 0.1297 0.0991 0.039 Uiso 1 1 calc R
C14 C 0.0556(5) 0.2043(5) 0.1477(4) 0.0248(10) Uani 1 1 d .
C15 C 0.0567(5) 0.3312(5) 0.1561(4) 0.0229(10) Uani 1 1 d .
C16 C -0.0436(6) 0.3771(5) 0.1238(4) 0.0298(12) Uani 1 1 d .
C17 C -0.0386(6) 0.4984(6) 0.1345(4) 0.0291(12) Uani 1 1 d .
C18 C 0.0740(6) 0.5732(5) 0.1771(4) 0.0286(11) Uani 1 1 d .
C19 C 0.1778(6) 0.5328(5) 0.2103(4) 0.0258(11) Uani 1 1 d .
H19 H 0.2516 0.5869 0.2391 0.031 Uiso 1 1 calc R
C20 C 0.1714(5) 0.4107(5) 0.2005(3) 0.0220(10) Uani 1 1 d .
C21 C -0.1457(7) 0.5460(8) 0.1011(6) 0.0472(18) Uani 1 1 d .
C22 C -0.1544(8) -0.1018(6) 0.0830(6) 0.052(2) Uani 1 1 d .
H22A H -0.1394 -0.1593 0.0266 0.078 Uiso 1 1 calc R
H22B H -0.2310 -0.0667 0.0760 0.078 Uiso 1 1 calc R
H22C H -0.1668 -0.1418 0.1265 0.078 Uiso 1 1 calc R
C23 C 0.5186(6) 0.5439(6) 0.2730(4) 0.0299(12) Uani 1 1 d .
H23 H 0.5338 0.5091 0.2130 0.036 Uiso 1 1 calc R
C24 C 0.5906(6) 0.6530(6) 0.3221(4) 0.0335(13) Uani 1 1 d .
H24 H 0.6529 0.6909 0.2956 0.040 Uiso 1 1 calc R
C25 C 0.5690(6) 0.7072(6) 0.4136(4) 0.0316(12) Uani 1 1 d .
C26 C 0.4770(6) 0.6445(5) 0.4486(4) 0.0300(12) Uani 1 1 d .
H26 H 0.4623 0.6764 0.5088 0.036 Uiso 1 1 calc R
C27 C 0.4050(6) 0.5342(5) 0.3960(4) 0.0257(11) Uani 1 1 d .
C28 C 0.3008(6) 0.4624(5) 0.4238(4) 0.0260(11) Uani 1 1 d .
C29 C 0.2571(6) 0.4914(5) 0.5099(4) 0.0302(12) Uani 1 1 d .
C30 C 0.1542(7) 0.4224(6) 0.5316(4) 0.0328(13) Uani 1 1 d .
C31 C 0.0957(7) 0.3196(6) 0.4620(4) 0.0347(13) Uani 1 1 d .
C32 C 0.1355(6) 0.2860(6) 0.3767(4) 0.0311(12) Uani 1 1 d .
H32 H 0.0938 0.2161 0.3330 0.037 Uiso 1 1 calc R
C33 C 0.2391(6) 0.3573(5) 0.3557(4) 0.0242(10) Uani 1 1 d .
C34 C 0.1024(8) 0.4504(7) 0.6224(5) 0.0419(16) Uani 1 1 d .
C35 C 0.6437(8) 0.8252(6) 0.4695(5) 0.0469(18) Uani 1 1 d .
H35A H 0.7269 0.8363 0.4461 0.070 Uiso 1 1 calc R
H35B H 0.6568 0.8265 0.5301 0.070 Uiso 1 1 calc R
H35C H 0.5958 0.8892 0.4685 0.070 Uiso 1 1 calc R
C36 C 0.1532(10) 0.8701(9) 0.4000(6) 0.061(2) Uani 1 1 d .
H36A H 0.1168 0.7853 0.3814 0.073 Uiso 1 1 calc R
H36B H 0.1688 0.8994 0.4648 0.073 Uiso 1 1 calc R
Cl1 Cl 0.3030(3) 0.8842(3) 0.35232(18) 0.0841(9) Uani 1 1 d .
Cl2 Cl 0.0410(4) 0.9492(3) 0.3695(2) 0.0966(10) Uani 1 1 d .
F1 F 0.6558(11) 0.0903(10) 0.4054(11) 0.189(3) Uani 1 1 d .
F2 F 0.8024(6) 0.0892(7) 0.3159(5) 0.088(2) Uani 1 1 d .
F3 F 0.6505(7) -0.0592(5) 0.2846(5) 0.085(2) Uani 1 1 d .
F4 F 0.0841(4) 0.6920(3) 0.1875(3) 0.0424(9) Uani 1 1 d .
F5 F -0.1510(4) 0.3021(4) 0.0800(3) 0.0495(11) Uani 1 1 d .
F9 F -0.0046(5) 0.2501(4) 0.4806(3) 0.0522(12) Uani 1 1 d .
F10 F 0.3170(5) 0.5902(4) 0.5749(3) 0.0479(11) Uani 1 1 d .
F11 F 0.1665(7) 0.5480(6) 0.6835(3) 0.086(2) Uani 1 1 d .
F12 F 0.1082(5) 0.3602(5) 0.6552(3) 0.0542(12) Uani 1 1 d .
F13 F -0.0229(5) 0.4619(6) 0.6191(4) 0.0705(17) Uani 1 1 d .
Ir1 Ir 0.310575(19) 0.328258(17) 0.235927(12) 0.02060(8) Uani 1 1 d .
N1 N 0.4577(5) 0.2254(4) 0.2491(3) 0.0265(9) Uani 1 1 d .
N2 N 0.5016(5) 0.1834(5) 0.3131(3) 0.0302(10) Uani 1 1 d .
N3 N 0.6165(5) 0.1196(5) 0.1897(4) 0.0328(11) Uani 1 1 d .
N4 N 0.4068(5) 0.2969(4) 0.1128(3) 0.0253(9) Uani 1 1 d .
N5 N 0.1723(5) 0.1810(4) 0.1754(3) 0.0241(9) Uani 1 1 d .
N6 N 0.4271(5) 0.4852(4) 0.3080(3) 0.0253(9) Uani 1 1 d .
F7 F -0.1487(9) 0.6327(7) 0.1076(8) 0.189(3) Uani 1 1 d D
F6 F -0.2642(9) 0.5070(9) 0.1267(9) 0.189(3) Uani 1 1 d D
F8 F -0.1907(10) 0.4803(8) 0.0149(7) 0.189(3) Uani 1 1 d D

loop_
_atom_site_aniso_label
_atom_site_aniso_U_11
_atom_site_aniso_U_22
_atom_site_aniso_U_33
_atom_site_aniso_U_23
_atom_site_aniso_U_13
_atom_site_aniso_U_12
C1 0.060(5) 0.058(5) 0.034(4) 0.020(3) -0.007(3) 0.021(4)
C2 0.035(3) 0.035(3) 0.035(3) 0.015(3) -0.004(3) 0.007(3)
C3 0.022(3) 0.031(3) 0.029(3) 0.009(2) 0.003(2) 0.009(2)
C4 0.023(3) 0.029(3) 0.026(3) 0.010(2) 0.002(2) 0.006(2)
C5 0.027(3) 0.036(3) 0.033(3) 0.010(2) 0.006(2) 0.011(2)
C6 0.026(3) 0.041(3) 0.030(3) 0.010(3) 0.003(2) 0.004(2)
C7 0.033(3) 0.044(3) 0.026(3) 0.016(3) 0.001(2) 0.006(3)
C8 0.026(3) 0.036(3) 0.029(3) 0.015(2) 0.002(2) 0.006(2)
C9 0.049(4) 0.068(5) 0.037(4) 0.023(4) 0.018(3) 0.024(4)
C10 0.036(3) 0.024(3) 0.039(3) 0.010(2) 0.005(3) 0.009(2)
C11 0.047(4) 0.025(3) 0.043(4) 0.013(3) 0.007(3) 0.007(3)
C12 0.036(3) 0.027(3) 0.041(3) 0.007(2) 0.008(3) 0.002(2)
C13 0.029(3) 0.030(3) 0.039(3) 0.011(2) 0.002(2) 0.005(2)
C14 0.024(3) 0.027(3) 0.024(3) 0.009(2) 0.003(2) 0.005(2)
C15 0.023(3) 0.023(2) 0.023(2) 0.008(2) 0.0038(19) 0.0055(19)
C16 0.027(3) 0.031(3) 0.034(3) 0.014(2) -0.002(2) 0.003(2)
C17 0.026(3) 0.035(3) 0.031(3) 0.016(2) 0.002(2) 0.011(2)
C18 0.035(3) 0.026(3) 0.029(3) 0.013(2) 0.009(2) 0.009(2)
C19 0.024(3) 0.024(2) 0.030(3) 0.010(2) 0.003(2) 0.003(2)
C20 0.022(2) 0.026(2) 0.021(2) 0.009(2) 0.0073(19) 0.0069(19)
C21 0.035(4) 0.057(4) 0.065(5) 0.037(4) -0.004(3) 0.022(3)
C22 0.045(4) 0.029(3) 0.074(6) 0.011(3) 0.001(4) -0.006(3)
C23 0.025(3) 0.037(3) 0.030(3) 0.014(2) 0.004(2) 0.004(2)
C24 0.030(3) 0.036(3) 0.036(3) 0.013(3) 0.007(2) 0.003(2)
C25 0.036(3) 0.031(3) 0.027(3) 0.010(2) -0.007(2) 0.001(2)
C26 0.034(3) 0.026(3) 0.029(3) 0.006(2) 0.002(2) 0.007(2)
C27 0.025(3) 0.030(3) 0.024(3) 0.010(2) 0.001(2) 0.007(2)
C28 0.029(3) 0.027(3) 0.022(3) 0.009(2) 0.002(2) 0.006(2)
C29 0.034(3) 0.032(3) 0.023(3) 0.007(2) 0.003(2) 0.006(2)
C30 0.038(3) 0.038(3) 0.025(3) 0.012(2) 0.010(2) 0.010(3)
C31 0.038(3) 0.039(3) 0.032(3) 0.018(3) 0.010(3) 0.001(3)
C32 0.034(3) 0.033(3) 0.026(3) 0.011(2) 0.005(2) 0.000(2)
C33 0.027(3) 0.027(2) 0.021(2) 0.011(2) 0.006(2) 0.009(2)
C34 0.049(4) 0.053(4) 0.028(3) 0.015(3) 0.014(3) 0.016(3)
C35 0.059(5) 0.032(3) 0.045(4) 0.012(3) -0.003(3) -0.009(3)
C36 0.071(6) 0.061(5) 0.050(5) 0.025(4) 0.004(4) -0.007(4)
Cl1 0.0793(18) 0.0844(18) 0.0590(14) -0.0041(12) 0.0228(12) -0.0244(14)
Cl2 0.132(3) 0.092(2) 0.086(2) 0.0430(17) 0.023(2) 0.050(2)
F1 0.142(5) 0.139(4) 0.305(9) 0.105(6) -0.103(5) 0.039(4)
F2 0.048(3) 0.114(5) 0.128(6) 0.069(5) -0.011(3) 0.033(3)
F3 0.119(5) 0.051(3) 0.092(4) 0.029(3) -0.028(4) 0.032(3)
F4 0.047(2) 0.0263(17) 0.058(3) 0.0184(17) -0.0014(19) 0.0098(16)
F5 0.033(2) 0.041(2) 0.074(3) 0.023(2) -0.021(2) -0.0006(17)
F9 0.053(3) 0.060(3) 0.039(2) 0.018(2) 0.0186(19) -0.013(2)
F10 0.055(3) 0.049(2) 0.0266(19) 0.0010(17) 0.0071(17) -0.008(2)
F11 0.119(5) 0.077(4) 0.036(3) -0.006(3) 0.035(3) -0.022(4)
F12 0.057(3) 0.079(3) 0.044(2) 0.038(2) 0.018(2) 0.023(2)
F13 0.063(3) 0.118(5) 0.059(3) 0.050(3) 0.036(3) 0.056(3)
Ir1 0.02070(12) 0.02310(11) 0.01987(11) 0.00869(8) 0.00330(7) 0.00562(7)
N1 0.025(2) 0.029(2) 0.027(2) 0.0109(19) -0.0001(18) 0.0057(18)
N2 0.037(3) 0.030(2) 0.027(2) 0.014(2) -0.005(2) 0.007(2)
N3 0.032(3) 0.036(3) 0.034(3) 0.013(2) 0.004(2) 0.014(2)
N4 0.023(2) 0.029(2) 0.024(2) 0.0086(18) 0.0027(17) 0.0051(18)
N5 0.027(2) 0.022(2) 0.024(2) 0.0081(17) 0.0040(18) 0.0053(17)
N6 0.023(2) 0.028(2) 0.026(2) 0.0102(18) 0.0002(18) 0.0032(18)
F7 0.142(5) 0.139(4) 0.305(9) 0.105(6) -0.103(5) 0.039(4)
F6 0.142(5) 0.139(4) 0.305(9) 0.105(6) -0.103(5) 0.039(4)
F8 0.142(5) 0.139(4) 0.305(9) 0.105(6) -0.103(5) 0.039(4)

loop_
_atom_type_symbol
_atom_type_description
_atom_type_scat_dispersion_real
_atom_type_scat_dispersion_imag
_atom_type_scat_source
C C 0.0033 0.0016 'International Tables Vol C Tables 4.2.6.8 and 6.1.1.4'
H H 0.0000 0.0000 'International Tables Vol C Tables 4.2.6.8 and 6.1.1.4'
Cl Cl 0.1484 0.1585 'International Tables Vol C Tables 4.2.6.8 and 6.1.1.4'
F F 0.0171 0.0103 'International Tables Vol C Tables 4.2.6.8 and 6.1.1.4'
Ir Ir -1.4442 7.9887 'International Tables Vol C Tables 4.2.6.8 and 6.1.1.4'
N N 0.0061 0.0033 'International Tables Vol C Tables 4.2.6.8 and 6.1.1.4'

loop_
_geom_angle_atom_site_label_1
_geom_angle_atom_site_label_2
_geom_angle_atom_site_label_3
_geom_angle
F1 C1 F3 106.0(8)
F1 C1 F2 104.5(8)
F3 C1 F2 105.0(7)
F1 C1 C2 112.5(7)
F3 C1 C2 114.6(7)
F2 C1 C2 113.4(7)
N2 C2 N3 117.3(5)
N2 C2 C1 122.2(6)
N3 C2 C1 120.5(6)
N1 C3 N3 113.3(5)
N1 C3 C4 118.5(5)
N3 C3 C4 128.2(5)
N4 C4 C5 121.5(5)
N4 C4 C3 113.9(5)
C5 C4 C3 124.6(5)
C6 C5 C4 120.5(6)
C6 C5 H5 119.8
C4 C5 H5 119.8
C5 C6 C7 117.3(6)
C5 C6 C9 121.0(6)
C7 C6 C9 121.6(6)
C8 C7 C6 119.5(6)
C8 C7 H7 120.3
C6 C7 H7 120.3
N4 C8 C7 122.8(6)
N4 C8 H8 118.6
C7 C8 H8 118.6
C6 C9 H9A 109.5
C6 C9 H9B 109.5
H9A C9 H9B 109.5
C6 C9 H9C 109.5
H9A C9 H9C 109.5
H9B C9 H9C 109.5
N5 C10 C11 122.4(6)
N5 C10 H10 118.8
C11 C10 H10 118.8
C10 C11 C12 119.3(6)
C10 C11 H11 120.3
C12 C11 H11 120.3
C13 C12 C11 117.8(6)
C13 C12 C22 120.3(6)
C11 C12 C22 121.9(6)
C14 C13 C12 121.1(6)
C14 C13 H13 119.4
C12 C13 H13 119.4
N5 C14 C13 120.2(5)
N5 C14 C15 113.0(5)
C13 C14 C15 126.8(5)
C16 C15 C20 119.2(5)
C16 C15 C14 125.0(5)
C20 C15 C14 115.8(5)
F5 C16 C17 117.7(5)
F5 C16 C15 119.5(5)
C17 C16 C15 122.8(5)
C18 C17 C16 116.7(5)
C18 C17 C21 120.9(6)
C16 C17 C21 122.4(6)
F4 C18 C17 118.7(5)
F4 C18 C19 118.1(5)
C17 C18 C19 123.1(5)
C18 C19 C20 119.8(5)
C18 C19 H19 120.1
C20 C19 H19 120.1
C19 C20 C15 118.2(5)
C19 C20 Ir1 127.7(4)
C15 C20 Ir1 114.0(4)
F7 C21 F8 106.1(8)
F7 C21 F6 105.0(9)
F8 C21 F6 87.6(6)
F7 C21 C17 126.2(9)
F8 C21 C17 113.2(7)
F6 C21 C17 111.7(7)
C12 C22 H22A 109.5
C12 C22 H22B 109.5
H22A C22 H22B 109.5
C12 C22 H22C 109.5
H22A C22 H22C 109.5
H22B C22 H22C 109.5
N6 C23 C24 122.8(6)
N6 C23 H23 118.6
C24 C23 H23 118.6
C23 C24 C25 119.4(6)
C23 C24 H24 120.3
C25 C24 H24 120.3
C26 C25 C24 116.9(6)
C26 C25 C35 121.6(6)
C24 C25 C35 121.5(6)
C25 C26 C27 121.9(6)
C25 C26 H26 119.0
C27 C26 H26 119.0
N6 C27 C26 119.7(5)
N6 C27 C28 113.1(5)
C26 C27 C28 127.1(5)
C29 C28 C33 119.1(5)
C29 C28 C27 125.4(5)
C33 C28 C27 115.4(5)
F10 C29 C30 118.0(5)
F10 C29 C28 119.1(5)
C30 C29 C28 123.0(6)
C29 C30 C31 116.0(5)
C29 C30 C34 125.0(6)
C31 C30 C34 119.0(6)
F9 C31 C32 118.7(6)
F9 C31 C30 117.7(5)
C32 C31 C30 123.6(6)
C31 C32 C33 119.8(6)
C31 C32 H32 120.1
C33 C32 H32 120.1
C32 C33 C28 118.6(5)
C32 C33 Ir1 126.7(4)
C28 C33 Ir1 114.7(4)
F11 C34 F13 108.7(7)
F11 C34 F12 105.8(6)
F13 C34 F12 104.5(6)
F11 C34 C30 113.9(6)
F13 C34 C30 111.6(6)
F12 C34 C30 111.7(6)
C25 C35 H35A 109.5
C25 C35 H35B 109.5
H35A C35 H35B 109.5
C25 C35 H35C 109.5
H35A C35 H35C 109.5
H35B C35 H35C 109.5
Cl2 C36 Cl1 112.7(5)
Cl2 C36 H36A 109.0
Cl1 C36 H36A 109.0
Cl2 C36 H36B 109.0
Cl1 C36 H36B 109.0
H36A C36 H36B 107.8
C33 Ir1 C20 89.8(2)
C33 Ir1 N6 80.2(2)
C20 Ir1 N6 94.5(2)
C33 Ir1 N5 92.7(2)
C20 Ir1 N5 80.6(2)
N6 Ir1 N5 171.45(18)
C33 Ir1 N1 99.2(2)
C20 Ir1 N1 170.0(2)
N6 Ir1 N1 91.28(19)
N5 Ir1 N1 94.61(19)
C33 Ir1 N4 174.2(2)
C20 Ir1 N4 95.33(19)
N6 Ir1 N4 96.73(19)
N5 Ir1 N4 90.72(18)
N1 Ir1 N4 75.88(19)
C3 N1 N2 108.1(5)
C3 N1 Ir1 115.8(4)
N2 N1 Ir1 136.0(4)
C2 N2 N1 102.2(5)
C2 N3 C3 99.1(5)
C8 N4 C4 118.4(5)
C8 N4 Ir1 126.0(4)
C4 N4 Ir1 115.6(4)
C10 N5 C14 119.1(5)
C10 N5 Ir1 124.2(4)
C14 N5 Ir1 116.2(4)
C23 N6 C27 119.3(5)
C23 N6 Ir1 124.1(4)
C27 N6 Ir1 116.5(4)

loop_
_geom_bond_atom_site_label_1
_geom_bond_atom_site_label_2
_geom_bond_distance
C1 F1 1.331(17)
C1 F3 1.335(10)
C1 F2 1.338(11)
C1 C2 1.465(9)
C2 N2 1.329(9)
C2 N3 1.345(8)
C3 N1 1.328(8)
C3 N3 1.348(7)
C3 C4 1.448(8)
C4 N4 1.351(7)
C4 C5 1.395(8)
C5 C6 1.392(9)
C5 H5 0.9300
C6 C7 1.396(9)
C6 C9 1.503(9)
C7 C8 1.390(9)
C7 H7 0.9300
C8 N4 1.344(7)
C8 H8 0.9300
C9 H9A 0.9600
C9 H9B 0.9600
C9 H9C 0.9600
C10 N5 1.349(7)
C10 C11 1.381(9)
C10 H10 0.9300
C11 C12 1.390(10)
C11 H11 0.9300
C12 C13 1.386(9)
C12 C22 1.506(9)
C13 C14 1.386(8)
C13 H13 0.9300
C14 N5 1.362(7)
C14 C15 1.464(7)
C15 C16 1.387(8)
C15 C20 1.421(8)
C16 F5 1.343(7)
C16 C17 1.384(8)
C17 C18 1.377(9)
C17 C21 1.463(8)
C18 F4 1.352(6)
C18 C19 1.384(8)
C19 C20 1.396(7)
C19 H19 0.9300
C20 Ir1 2.001(5)
C21 F7 1.002(10)
C21 F8 1.363(13)
C21 F6 1.378(12)
C22 H22A 0.9600
C22 H22B 0.9600
C22 H22C 0.9600
C23 N6 1.348(7)
C23 C24 1.375(9)
C23 H23 0.9300
C24 C25 1.418(9)
C24 H24 0.9300
C25 C26 1.377(9)
C25 C35 1.486(9)
C26 C27 1.398(8)
C26 H26 0.9300
C27 N6 1.363(7)
C27 C28 1.460(8)
C28 C29 1.398(8)
C28 C33 1.413(8)
C29 F10 1.341(7)
C29 C30 1.384(9)
C30 C31 1.397(9)
C30 C34 1.500(9)
C31 F9 1.345(7)
C31 C32 1.371(9)
C32 C33 1.400(8)
C32 H32 0.9300
C33 Ir1 1.998(5)
C34 F11 1.320(9)
C34 F13 1.322(9)
C34 F12 1.341(9)
C35 H35A 0.9600
C35 H35B 0.9600
C35 H35C 0.9600
C36 Cl2 1.731(11)
C36 Cl1 1.760(10)
C36 H36A 0.9700
C36 H36B 0.9700
Ir1 N6 2.041(5)
Ir1 N5 2.049(5)
Ir1 N1 2.110(5)
Ir1 N4 2.164(5)
N1 N2 1.357(6)

loop_
_geom_torsion_atom_site_label_1
_geom_torsion_atom_site_label_2
_geom_torsion_atom_site_label_3
_geom_torsion_atom_site_label_4
_geom_torsion
F1 C1 C2 N2 -10.9(12)
F3 C1 C2 N2 110.4(8)
F2 C1 C2 N2 -129.2(8)
F1 C1 C2 N3 169.3(8)
F3 C1 C2 N3 -69.4(10)
F2 C1 C2 N3 51.0(10)
N1 C3 C4 N4 1.4(8)
N3 C3 C4 N4 -176.2(6)
N1 C3 C4 C5 179.3(6)
N3 C3 C4 C5 1.6(10)
N4 C4 C5 C6 1.3(9)
C3 C4 C5 C6 -176.4(6)
C4 C5 C6 C7 0.9(9)
C4 C5 C6 C9 178.5(7)
C5 C6 C7 C8 -2.6(9)
C9 C6 C7 C8 179.8(7)
C6 C7 C8 N4 2.4(10)
N5 C10 C11 C12 -0.2(11)
C10 C11 C12 C13 0.6(10)
C10 C11 C12 C22 -178.6(7)
C11 C12 C13 C14 -0.4(10)
C22 C12 C13 C14 178.9(7)
C12 C13 C14 N5 -0.3(9)
C12 C13 C14 C15 -178.8(6)
N5 C14 C15 C16 172.4(5)
C13 C14 C15 C16 -9.0(10)
N5 C14 C15 C20 -7.1(7)
C13 C14 C15 C20 171.5(6)
C20 C15 C16 F5 178.5(5)
C14 C15 C16 F5 -1.0(9)
C20 C15 C16 C17 -1.4(9)
C14 C15 C16 C17 179.1(6)
F5 C16 C17 C18 -178.0(6)
C15 C16 C17 C18 1.9(9)
F5 C16 C17 C21 0.8(10)
C15 C16 C17 C21 -179.2(6)
C16 C17 C18 F4 178.8(5)
C21 C17 C18 F4 -0.1(9)
C16 C17 C18 C19 -1.4(9)
C21 C17 C18 C19 179.6(6)
F4 C18 C19 C20 -179.7(5)
C17 C18 C19 C20 0.5(9)
C18 C19 C20 C15 0.0(8)
C18 C19 C20 Ir1 176.3(4)
C16 C15 C20 C19 0.4(8)
C14 C15 C20 C19 180.0(5)
C16 C15 C20 Ir1 -176.4(4)
C14 C15 C20 Ir1 3.2(6)
C18 C17 C21 F7 -2.2(16)
C16 C17 C21 F7 179.0(12)
C18 C17 C21 F8 131.2(9)
C16 C17 C21 F8 -47.6(11)
C18 C17 C21 F6 -131.7(9)
C16 C17 C21 F6 49.4(11)
N6 C23 C24 C25 0.1(10)
C23 C24 C25 C26 1.2(9)
C23 C24 C25 C35 -179.7(6)
C24 C25 C26 C27 -1.9(9)
C35 C25 C26 C27 179.1(6)
C25 C26 C27 N6 1.1(9)
C25 C26 C27 C28 -176.6(6)
N6 C27 C28 C29 -179.6(5)
C26 C27 C28 C29 -1.7(10)
N6 C27 C28 C33 -1.2(7)
C26 C27 C28 C33 176.6(6)
C33 C28 C29 F10 179.0(5)
C27 C28 C29 F10 -2.8(9)
C33 C28 C29 C30 -0.9(9)
C27 C28 C29 C30 177.4(6)
F10 C29 C30 C31 -179.3(6)
C28 C29 C30 C31 0.5(10)
F10 C29 C30 C34 1.1(10)
C28 C29 C30 C34 -179.1(6)
C29 C30 C31 F9 180.0(6)
C34 C30 C31 F9 -0.4(10)
C29 C30 C31 C32 0.3(10)
C34 C30 C31 C32 179.9(7)
F9 C31 C32 C33 179.6(6)
C30 C31 C32 C33 -0.8(10)
C31 C32 C33 C28 0.4(9)
C31 C32 C33 Ir1 -178.5(5)
C29 C28 C33 C32 0.4(8)
C27 C28 C33 C32 -178.0(5)
C29 C28 C33 Ir1 179.4(4)
C27 C28 C33 Ir1 1.0(6)
C29 C30 C34 F11 -1.8(11)
C31 C30 C34 F11 178.7(7)
C29 C30 C34 F13 121.8(8)
C31 C30 C34 F13 -57.8(9)
C29 C30 C34 F12 -121.7(7)
C31 C30 C34 F12 58.8(9)
C32 C33 Ir1 C20 84.0(5)
C28 C33 Ir1 C20 -95.0(4)
C32 C33 Ir1 N6 178.6(6)
C28 C33 Ir1 N6 -0.3(4)
C32 C33 Ir1 N5 3.4(5)
C28 C33 Ir1 N5 -175.5(4)
C32 C33 Ir1 N1 -91.7(5)
C28 C33 Ir1 N1 89.4(4)
C32 C33 Ir1 N4 -123.2(18)
C28 C33 Ir1 N4 58(2)
C19 C20 Ir1 C33 91.5(5)
C15 C20 Ir1 C33 -92.1(4)
C19 C20 Ir1 N6 11.3(5)
C15 C20 Ir1 N6 -172.3(4)
C19 C20 Ir1 N5 -175.7(5)
C15 C20 Ir1 N5 0.7(4)
C19 C20 Ir1 N1 -113.9(11)
C15 C20 Ir1 N1 62.5(12)
C19 C20 Ir1 N4 -85.9(5)
C15 C20 Ir1 N4 90.5(4)
N3 C3 N1 N2 -0.2(7)
C4 C3 N1 N2 -178.2(5)
N3 C3 N1 Ir1 -178.7(4)
C4 C3 N1 Ir1 3.3(7)
C33 Ir1 N1 C3 178.6(4)
C20 Ir1 N1 C3 24.3(13)
N6 Ir1 N1 C3 -101.2(4)
N5 Ir1 N1 C3 85.0(4)
N4 Ir1 N1 C3 -4.5(4)
C33 Ir1 N1 N2 0.6(6)
C20 Ir1 N1 N2 -153.6(10)
N6 Ir1 N1 N2 80.9(6)
N5 Ir1 N1 N2 -92.9(6)
N4 Ir1 N1 N2 177.5(6)
N3 C2 N2 N1 -0.8(7)
C1 C2 N2 N1 179.4(6)
C3 N1 N2 C2 0.6(6)
Ir1 N1 N2 C2 178.6(5)
N2 C2 N3 C3 0.7(7)
C1 C2 N3 C3 -179.5(7)
N1 C3 N3 C2 -0.3(7)
C4 C3 N3 C2 177.5(6)
C7 C8 N4 C4 -0.3(9)
C7 C8 N4 Ir1 -178.4(5)
C5 C4 N4 C8 -1.5(8)
C3 C4 N4 C8 176.4(5)
C5 C4 N4 Ir1 176.7(4)
C3 C4 N4 Ir1 -5.3(6)
C33 Ir1 N4 C8 -144.3(18)
C20 Ir1 N4 C8 8.4(5)
N6 Ir1 N4 C8 -86.8(5)
N5 Ir1 N4 C8 89.0(5)
N1 Ir1 N4 C8 -176.5(5)
C33 Ir1 N4 C4 38(2)
C20 Ir1 N4 C4 -169.8(4)
N6 Ir1 N4 C4 95.0(4)
N5 Ir1 N4 C4 -89.2(4)
N1 Ir1 N4 C4 5.4(4)
C11 C10 N5 C14 -0.4(9)
C11 C10 N5 Ir1 170.6(5)
C13 C14 N5 C10 0.7(8)
C15 C14 N5 C10 179.4(5)
C13 C14 N5 Ir1 -171.0(5)
C15 C14 N5 Ir1 7.6(6)
C33 Ir1 N5 C10 -86.7(5)
C20 Ir1 N5 C10 -176.1(5)
N6 Ir1 N5 C10 -120.7(12)
N1 Ir1 N5 C10 12.8(5)
N4 Ir1 N5 C10 88.7(5)
C33 Ir1 N5 C14 84.5(4)
C20 Ir1 N5 C14 -4.8(4)
N6 Ir1 N5 C14 50.6(13)
N1 Ir1 N5 C14 -176.0(4)
N4 Ir1 N5 C14 -100.1(4)
C24 C23 N6 C27 -0.9(9)
C24 C23 N6 Ir1 176.3(5)
C26 C27 N6 C23 0.3(8)
C28 C27 N6 C23 178.4(5)
C26 C27 N6 Ir1 -177.1(4)
C28 C27 N6 Ir1 1.0(6)
C33 Ir1 N6 C23 -177.6(5)
C20 Ir1 N6 C23 -88.6(5)
N5 Ir1 N6 C23 -143.2(11)
N1 Ir1 N6 C23 83.2(5)
N4 Ir1 N6 C23 7.3(5)
C33 Ir1 N6 C27 -0.4(4)
C20 Ir1 N6 C27 88.6(4)
N5 Ir1 N6 C27 34.1(14)
N1 Ir1 N6 C27 -99.5(4)
N4 Ir1 N6 C27 -175.4(4)
